data_4075440
loop_
_publ_author_name
'Bambirra, Sergio'
'Meetsma, Auke'
'Hessen, Bart'
'Bruins, Andries P.'

_publ_section_title
;
 Cationic Group 3 Alkyl Complexes with Isopropyl-Substituted
 Triazacyclononane-amide Ligands:&#x00A0; Synthesis, Structure, and
 Thermal Decomposition Processes
;
_journal_issue 14
_journal_name_full Organometallics
_journal_page_first 3486
_journal_paper_doi 10.1021/om060278l
_journal_volume 25
_journal_year 2006
_chemical_compound_source 'see text'
_chemical_formula_moiety '0.5(C38 H84 La2 N8 O2 Si2), C24 H20 B, 0.5(C6 H12)'
_chemical_formula_sum 'C46 H68 B La N4 O Si'
_chemical_formula_weight 807.87
_chemical_name_systematic ' ?'
_space_group_IT_number 14
_symmetry_cell_setting monoclinic
_symmetry_Int_Tables_number 14
_symmetry_space_group_name_Hall '-P 2yn'
_symmetry_space_group_name_H-M 'P 1 21/n 1'
_atom_sites_solution_hydrogens geom
_atom_sites_solution_primary heavy
_atom_sites_solution_secondary direct
_audit_creation_date '2004-06-04 09:50:01'
_audit_creation_method
;
 PLATON <TABLE ACC> option
 SHELXL97-2 & Manual Editing
;
_audit_update_record
;
 ?
;
_cell_angle_alpha 90
_cell_angle_beta 96.348(1)
_cell_angle_gamma 90
_cell_formula_units_Z 4
_cell_length_a 14.573(1)
_cell_length_b 16.465(1)
_cell_length_c 18.963(1)
_cell_measurement_reflns_used 7117
_cell_measurement_temperature 200(1)
_cell_measurement_theta_max 21.50
_cell_measurement_theta_min 2.24
_cell_volume 4522.2(5)
_computing_cell_refinement 'SAINTPLUS, Version 6.02A, (Bruker, 2000)'
_computing_data_collection 'SMART, Version 5.624, (Bruker, 2001)'
_computing_data_reduction 'XPREP, Version 5.1/NT, (Bruker, 2000)'
_computing_molecular_graphics
;
 PLUTO (Meetsma, 2003)
 ORTEP (Farrugia, 1997; Johnson et al., 2000)
 PLATON (Spek, 1994)
;
_computing_publication_material 'PLATON (Spek, 2003)'
_computing_structure_refinement 'SHELXL-97 (Sheldrick, 1997)'
_computing_structure_solution
;
 DIRDIF-99 (Beurskens et al., 1999)
;
_diffrn_ambient_temperature 200(1)
_diffrn_detector_area_resol_mean '4096x4096 / 62x62 (binned 512)'
_diffrn_measured_fraction_theta_full 0.997
_diffrn_measured_fraction_theta_max 0.996
_diffrn_measurement_device_type
;
  Bruker Smart Apex
;
_diffrn_measurement_method 'phi and omega scans'
_diffrn_radiation_detector
;
  CCD area-detector
;
_diffrn_radiation_monochromator 'parallel mounted graphite'
_diffrn_radiation_source 'fine focus sealed Siemens Mo tube '
_diffrn_radiation_type MoK\a
_diffrn_radiation_wavelength 0.71073
_diffrn_reflns_av_R_equivalents 0.0907
_diffrn_reflns_av_sigmaI/netI 0.1058
_diffrn_reflns_limit_h_max 17
_diffrn_reflns_limit_h_min -17
_diffrn_reflns_limit_k_max 18
_diffrn_reflns_limit_k_min -20
_diffrn_reflns_limit_l_max 23
_diffrn_reflns_limit_l_min -23
_diffrn_reflns_number 33820
_diffrn_reflns_reduction_process
;
 Intensity data were corrected for Lorentz and polarization
  effects, decay and absorption and reduced to F~o~^2^
  using SAINT (Bruker, 2000) and SADABS (Sheldrick, 2001)
;
_diffrn_reflns_theta_full 25.00
_diffrn_reflns_theta_max 25.68
_diffrn_reflns_theta_min 2.24
_exptl_absorpt_coefficient_mu 1.279
_exptl_absorpt_correction_T_max 0.9144
_exptl_absorpt_correction_T_min 0.7699
_exptl_absorpt_correction_type multi-scan
_exptl_absorpt_process_details '(SADABS, Sheldrick, Bruker, 2000))'
_exptl_crystal_colour colorless
_exptl_crystal_density_diffrn 1.279
_exptl_crystal_density_method 'not measured'
_exptl_crystal_description needle
_exptl_crystal_F_000 1824
_exptl_crystal_size_max 0.31
_exptl_crystal_size_mid 0.12
_exptl_crystal_size_min 0.09
_refine_diff_density_max 3.277
_refine_diff_density_min -2.128
_refine_diff_density_rms 0.138
_refine_ls_extinction_method none
_refine_ls_goodness_of_fit_ref 1.521
_refine_ls_hydrogen_treatment constr
_refine_ls_matrix_type full
_refine_ls_number_parameters 494
_refine_ls_number_reflns 8555
_refine_ls_number_restraints 1
_refine_ls_restrained_S_all 1.520
_refine_ls_R_factor_all 0.1942
_refine_ls_R_factor_gt 0.1099
_refine_ls_shift/su_max 1.866
_refine_ls_shift/su_mean 0.032
_refine_ls_structure_factor_coef Fsqd
_refine_ls_weighting_details 'calc w=1/[\s^2^(Fo^2^)+(0.1000P)^2^+0.0P] where P=(Fo^2^+2Fc^2^)/3'
_refine_ls_weighting_scheme calc
_refine_ls_wR_factor_gt 0.2623
_refine_ls_wR_factor_ref 0.2929
_reflns_number_gt 4485
_reflns_number_total 8555
_reflns_threshold_expression I>2\s(I)
_cod_data_source_file om060278lrom20060330_071400.cif
_cod_data_source_block global
_cod_depositor_comments
;
The following automatic conversions were performed:

'_symmetry_cell_setting' value 'Monoclinic' changed to 'monoclinic'
according to /home/saulius/struct/CIF-dictionaries/cif_core.dic
dictionary named 'cif_core.dic' version 2.4.1 from
2010-06-29.

'_exptl_absorpt_correction_type' value 'Multi-Scan'
changed to 'multi-scan' according to
/home/saulius/struct/CIF-dictionaries/cif_core.dic dictionary named
'cif_core.dic' version 2.4.1 from 2010-06-29.

Automatic conversion script
Id: cif_fix_values 1715 2011-07-08 13:25:40Z adriana 
;
_cod_original_sg_symbol_H-M 'P 21/n'
_cod_database_code 4075440
_vrn_publ_code_squeezed_elec 0.0
_vrn_publ_code_void_volume 0.0
_vrn_publ_code_frame_time_sec 20.0
_vrn_publ_code_meas_time_hour 13.2

loop_
_symmetry_equiv_pos_as_xyz
x,y,z
1/2-x,1/2+y,1/2-z
-x,-y,-z
1/2+x,1/2-y,1/2+z

loop_
_atom_site_aniso_label
_atom_site_aniso_U_11
_atom_site_aniso_U_22
_atom_site_aniso_U_33
_atom_site_aniso_U_23
_atom_site_aniso_U_13
_atom_site_aniso_U_12
La11 0.0909(6) 0.0663(5) 0.0513(4) 0.0049(3) 0.0008(3) -0.0261(4)
Si1 0.161(4) 0.075(3) 0.101(3) 0.004(2) -0.005(3) -0.023(3)
O1 0.083(6) 0.143(9) 0.125(8) -0.002(7) 0.057(6) 0.014(6)
N11 0.165(13) 0.135(11) 0.045(6) 0.005(7) 0.020(8) -0.011(10)
N12 0.163(12) 0.087(8) 0.100(9) -0.007(7) -0.032(8) 0.027(8)
N13 0.052(5) 0.071(6) 0.100(7) -0.008(6) 0.002(5) 0.011(5)
N14 0.108(8) 0.058(6) 0.091(8) 0.014(5) -0.032(6) -0.004(6)
C11 0.123(17) 0.35(4) 0.20(3) 0.01(3) -0.029(16) -0.06(2)
C12 0.151(16) 0.22(2) 0.164(17) 0.031(16) 0.053(14) -0.108(16)
C13 0.182(18) 0.22(2) 0.105(12) 0.011(13) -0.010(12) -0.108(16)
C14 0.19(2) 0.106(12) 0.072(9) -0.006(9) 0.008(12) -0.098(14)
C15 0.27(3) 0.075(11) 0.155(17) -0.012(11) -0.028(17) -0.023(13)
C16 0.192(18) 0.132(14) 0.111(12) -0.026(10) -0.028(12) -0.038(13)
C17 0.109(11) 0.130(14) 0.105(12) 0.009(11) 0.018(10) 0.036(11)
C18 0.146(14) 0.093(11) 0.089(10) 0.013(9) 0.026(10) -0.005(11)
C19 0.094(10) 0.093(10) 0.103(10) 0.011(8) -0.027(8) -0.015(8)
C110 0.101(11) 0.125(13) 0.108(11) -0.008(9) -0.021(9) -0.023(10)
C111 0.157(15) 0.077(10) 0.142(15) 0.022(10) -0.028(11) 0.027(10)
C112 0.170(15) 0.124(13) 0.082(10) 0.036(9) -0.016(10) 0.040(11)
C113 0.114(12) 0.099(11) 0.091(11) 0.015(9) -0.002(9) -0.023(9)
C114 0.209(18) 0.128(13) 0.088(10) 0.027(10) -0.052(11) 0.035(13)
C115 0.20(2) 0.162(17) 0.110(13) 0.030(12) -0.037(13) -0.065(16)
C116 0.133(16) 0.21(2) 0.148(17) -0.042(16) 0.048(14) 0.015(15)
C117 0.19(3) 0.46(6) 0.18(3) -0.19(3) 0.05(2) -0.05(3)
C118 0.23(3) 0.49(6) 0.23(3) -0.24(4) 0.13(3) -0.13(4)
C119 0.196(19) 0.121(13) 0.080(10) -0.039(9) 0.000(11) -0.034(12)
C21 0.057(7) 0.069(9) 0.140(13) 0.000(8) 0.007(8) 0.003(6)
C22 0.095(11) 0.080(10) 0.170(16) -0.011(10) -0.004(11) 0.016(9)
C23 0.105(13) 0.109(13) 0.30(3) -0.055(16) -0.092(17) 0.033(10)
C24 0.091(12) 0.147(17) 0.23(2) -0.029(17) -0.073(14) 0.034(12)
C25 0.110(14) 0.166(18) 0.19(2) -0.023(15) -0.061(14) 0.033(13)
C26 0.096(11) 0.116(12) 0.122(13) -0.019(10) -0.029(10) 0.019(9)
C27 0.070(8) 0.068(8) 0.091(9) -0.012(7) 0.008(7) -0.011(6)
C28 0.096(11) 0.098(11) 0.106(11) 0.009(9) 0.017(9) 0.023(9)
C29 0.097(11) 0.099(11) 0.115(11) 0.013(9) 0.026(9) 0.023(9)
C210 0.087(10) 0.084(10) 0.119(13) -0.018(9) 0.016(9) 0.017(8)
C211 0.083(10) 0.068(9) 0.119(12) -0.005(8) 0.005(9) 0.017(7)
C212 0.078(9) 0.057(7) 0.112(10) -0.008(7) -0.004(8) 0.006(6)
C213 0.071(9) 0.085(10) 0.130(13) 0.008(9) 0.008(9) -0.001(7)
C214 0.21(2) 0.085(11) 0.181(18) -0.038(12) 0.122(16) -0.060(13)
C215 0.150(18) 0.101(15) 0.26(3) -0.048(18) 0.10(2) -0.063(13)
C216 0.31(4) 0.122(19) 0.25(3) 0.07(2) -0.01(3) -0.09(2)
C217 0.87(11) 0.52(6) 0.22(3) 0.25(4) -0.28(5) -0.60(8)
C218 0.38(5) 0.32(4) 0.15(2) 0.04(2) -0.08(3) -0.23(3)
C219 0.076(8) 0.084(9) 0.082(9) -0.003(7) 0.030(7) 0.010(7)
C220 0.67(8) 0.17(2) 0.18(2) -0.09(2) 0.21(4) -0.20(4)
C221 1.00(11) 0.14(2) 0.123(19) -0.072(16) 0.17(4) -0.23(4)
C222 0.24(2) 0.082(13) 0.17(2) -0.047(15) 0.052(19) -0.044(13)
C223 0.146(15) 0.085(12) 0.173(19) 0.006(13) 0.016(15) -0.035(10)
C224 0.27(3) 0.125(14) 0.100(12) 0.016(11) -0.017(13) -0.119(17)
B2 0.048(8) 0.071(9) 0.102(11) -0.002(8) 0.007(7) 0.002(7)
C31 0.14(2) 0.18(3) 0.47(6) 0.10(3) 0.01(3) 0.03(2)
C32 0.26(3) 0.15(2) 0.33(4) -0.10(2) 0.11(3) -0.07(2)
C33 0.22(3) 0.33(5) 0.28(3) 0.08(4) 0.19(3) 0.09(3)

loop_
_atom_site_label
_atom_site_type_symbol
_atom_site_thermal_displace_type
_atom_site_fract_x
_atom_site_fract_y
_atom_site_fract_z
_atom_site_occupancy
_atom_site_U_iso_or_equiv
La11 La Uani 0.04447(5) 0.07481(4) 0.42886(3) 1.000 0.0700(3)
Si1 Si Uani 0.0611(4) 0.2480(3) 0.5098(2) 1.000 0.1138(19)
O1 O Uani 0.0943(7) -0.0152(7) 0.3165(5) 1.000 0.114(4)
N11 N Uani 0.1392(11) 0.1911(9) 0.4689(5) 1.000 0.114(6)
N12 N Uani -0.0431(10) 0.1950(7) 0.4852(7) 1.000 0.120(6)
N13 N Uani -0.0980(6) 0.0260(6) 0.4716(6) 1.000 0.075(3)
N14 N Uani -0.0881(8) 0.1354(6) 0.3351(6) 1.000 0.089(4)
C11 C Uani 0.2615(13) 0.1306(16) 0.4465(14) 1.000 0.228(18)
C12 C Uani 0.2395(13) 0.2669(13) 0.4029(10) 1.000 0.176(10)
C13 C Uani 0.2761(13) 0.2429(13) 0.5342(9) 1.000 0.171(10)
C14 C Uani 0.2169(18) 0.2127(11) 0.4635(8) 1.000 0.123(8)
C15 C Uani 0.0421(15) 0.3590(9) 0.4785(10) 1.000 0.171(12)
C16 C Uani 0.0834(13) 0.2486(11) 0.6108(8) 1.000 0.148(9)
C17 C Uani -0.0867(11) 0.1473(11) 0.5478(8) 1.000 0.114(7)
C18 C Uani -0.1432(13) 0.0790(9) 0.5147(8) 1.000 0.108(7)
C19 C Uani -0.1503(9) 0.0112(8) 0.4015(7) 1.000 0.100(6)
C110 C Uani -0.1780(11) 0.0861(9) 0.3510(9) 1.000 0.114(7)
C111 C Uani -0.1044(12) 0.2216(9) 0.3595(9) 1.000 0.129(8)
C112 C Uani -0.1146(12) 0.2393(10) 0.4396(8) 1.000 0.128(7)
C113 C Uani -0.0732(10) 0.1284(9) 0.2656(8) 1.000 0.102(7)
C114 C Uani -0.1511(13) 0.1711(10) 0.2112(8) 1.000 0.147(8)
C115 C Uani 0.0155(14) 0.1681(12) 0.2559(9) 1.000 0.161(10)
C116 C Uani 0.1818(14) -0.0132(14) 0.2906(11) 1.000 0.161(10)
C117 C Uani 0.164(2) -0.058(2) 0.2226(15) 1.000 0.27(2)
C118 C Uani 0.090(2) -0.111(3) 0.2242(17) 1.000 0.31(2)
C119 C Uani 0.0261(14) -0.0745(10) 0.2727(8) 1.000 0.134(8)
H11 H Uiso 0.25549 0.09209 0.48510 1.000 0.3395
H11' H Uiso 0.32707 0.13897 0.44142 1.000 0.3395
H11" H Uiso 0.23030 0.10870 0.40207 1.000 0.3395
H12 H Uiso 0.21608 0.24185 0.35753 1.000 0.2617
H12' H Uiso 0.30652 0.27365 0.40506 1.000 0.2617
H12" H Uiso 0.21033 0.32006 0.40695 1.000 0.2617
H13 H Uiso 0.25141 0.29474 0.54907 1.000 0.2551
H13' H Uiso 0.34054 0.25009 0.52525 1.000 0.2551
H13" H Uiso 0.27272 0.20244 0.57170 1.000 0.2551
H15 H Uiso 0.09884 0.39017 0.49092 1.000 0.2550
H15' H Uiso -0.00825 0.38302 0.50165 1.000 0.2550
H15" H Uiso 0.02610 0.35994 0.42690 1.000 0.2550
H16 H Uiso 0.09871 0.19350 0.62785 1.000 0.2224
H16' H Uiso 0.02796 0.26745 0.63079 1.000 0.2224
H16" H Uiso 0.13503 0.28510 0.62577 1.000 0.2224
H17 H Uiso -0.03685 0.12603 0.58262 1.000 0.1368
H17' H Uiso -0.12574 0.18435 0.57269 1.000 0.1368
H18 H Uiso -0.16652 0.04678 0.55301 1.000 0.1302
H18' H Uiso -0.19752 0.10228 0.48558 1.000 0.1302
H19 H Uiso -0.20793 -0.01747 0.40954 1.000 0.1197
H19' H Uiso -0.11359 -0.02656 0.37523 1.000 0.1197
H110 H Uiso -0.21994 0.12253 0.37391 1.000 0.1365
H110' H Uiso -0.21112 0.06648 0.30588 1.000 0.1365
H111 H Uiso -0.16120 0.24165 0.33134 1.000 0.1542
H111' H Uiso -0.05274 0.25528 0.34621 1.000 0.1542
H112 H Uiso -0.10827 0.29831 0.44885 1.000 0.1530
H112' H Uiso -0.17648 0.22209 0.45063 1.000 0.1530
H113 H Uiso -0.06939 0.06954 0.25325 1.000 0.1227
H114 H Uiso -0.21077 0.16817 0.23025 1.000 0.2200
H114' H Uiso -0.15526 0.14299 0.16534 1.000 0.2200
H114" H Uiso -0.13455 0.22809 0.20468 1.000 0.2200
H115 H Uiso 0.00805 0.22717 0.25763 1.000 0.2409
H115' H Uiso 0.03452 0.15250 0.20979 1.000 0.2409
H115" H Uiso 0.06266 0.15087 0.29378 1.000 0.2409
H116 H Uiso 0.22929 -0.04085 0.32346 1.000 0.1939
H116' H Uiso 0.20178 0.04329 0.28285 1.000 0.1939
H117 H Uiso 0.15029 -0.01856 0.18328 1.000 0.3264
H117' H Uiso 0.21982 -0.08876 0.21383 1.000 0.3264
H118 H Uiso 0.11201 -0.16465 0.24218 1.000 0.3697
H118' H Uiso 0.05741 -0.11786 0.17595 1.000 0.3697
H119 H Uiso 0.00142 -0.11613 0.30319 1.000 0.1602
H119' H Uiso -0.02582 -0.04503 0.24585 1.000 0.1602
C21 C Uani 0.4239(8) 0.0662(7) 0.2098(9) 1.000 0.089(6)
C22 C Uani 0.3667(10) 0.1289(9) 0.2259(10) 1.000 0.116(7)
C23 C Uani 0.2970(12) 0.1590(11) 0.1787(14) 1.000 0.180(12)
C24 C Uani 0.2798(12) 0.1211(14) 0.1131(13) 1.000 0.163(10)
C25 C Uani 0.3294(13) 0.0572(13) 0.0979(12) 1.000 0.161(10)
C26 C Uani 0.4000(10) 0.0294(10) 0.1438(9) 1.000 0.114(7)
C27 C Uani 0.5926(8) -0.0061(7) 0.2321(7) 1.000 0.076(5)
C28 C Uani 0.6224(10) 0.0241(9) 0.1696(8) 1.000 0.100(6)
C29 C Uani 0.7019(10) -0.0031(9) 0.1401(9) 1.000 0.103(6)
C210 C Uani 0.7512(10) -0.0603(9) 0.1744(9) 1.000 0.096(6)
C211 C Uani 0.7301(10) -0.0930(8) 0.2362(9) 1.000 0.091(6)
C212 C Uani 0.6528(9) -0.0659(7) 0.2651(8) 1.000 0.083(5)
C213 C Uani 0.4643(9) -0.0392(9) 0.3152(10) 1.000 0.096(6)
C214 C Uani 0.4168(14) -0.1020(10) 0.2850(11) 1.000 0.151(10)
C215 C Uani 0.3738(16) -0.1633(13) 0.3198(17) 1.000 0.165(13)
C216 C Uani 0.389(2) -0.1659(16) 0.3885(19) 1.000 0.230(18)
C217 C Uani 0.427(4) -0.105(3) 0.4269(18) 1.000 0.56(4)
C218 C Uani 0.473(2) -0.055(2) 0.3808(15) 1.000 0.29(2)
C219 C Uani 0.5480(8) 0.1102(8) 0.3191(7) 1.000 0.079(5)
C220 C Uani 0.546(3) 0.1178(17) 0.3843(16) 1.000 0.33(3)
C221 C Uani 0.586(4) 0.1844(16) 0.4254(12) 1.000 0.41(4)
C222 C Uani 0.6187(17) 0.2448(12) 0.3981(15) 1.000 0.162(10)
C223 C Uani 0.6177(13) 0.2393(11) 0.3325(14) 1.000 0.135(9)
C224 C Uani 0.5845(15) 0.1753(11) 0.2945(9) 1.000 0.168(12)
B2 B Uani 0.5086(9) 0.0312(9) 0.2706(8) 1.000 0.074(5)
H22 H Uiso 0.37621 0.15228 0.27188 1.000 0.1394
H23 H Uiso 0.26139 0.20436 0.19055 1.000 0.2158
H24 H Uiso 0.23248 0.14107 0.07900 1.000 0.1945
H25 H Uiso 0.31505 0.03034 0.05372 1.000 0.1929
H26 H Uiso 0.43431 -0.01635 0.13097 1.000 0.1370
H28 H Uiso 0.58673 0.06587 0.14524 1.000 0.1193
H29 H Uiso 0.71892 0.01912 0.09715 1.000 0.1233
H210 H Uiso 0.80431 -0.07985 0.15496 1.000 0.1157
H211 H Uiso 0.76805 -0.13398 0.25943 1.000 0.1084
H212 H Uiso 0.63940 -0.08823 0.30895 1.000 0.1002
H214 H Uiso 0.41192 -0.10516 0.23471 1.000 0.1793
H215 H Uiso 0.33485 -0.20186 0.29412 1.000 0.1982
H216 H Uiso 0.37138 -0.21341 0.41222 1.000 0.2745
H217 H Uiso 0.42426 -0.09611 0.47613 1.000 0.6741
H218 H Uiso 0.52364 -0.02712 0.40548 1.000 0.3469
H220 H Uiso 0.51587 0.07676 0.40840 1.000 0.3928
H221 H Uiso 0.58821 0.18220 0.47560 1.000 0.4942
H222 H Uiso 0.64194 0.29083 0.42456 1.000 0.1929
H223 H Uiso 0.64212 0.28319 0.30804 1.000 0.1617
H224 H Uiso 0.58765 0.17750 0.24475 1.000 0.2004
C31 C Uani -0.0804(19) 0.049(2) 0.006(2) 1.000 0.27(2)
C32 C Uani 0.005(3) 0.0798(14) 0.0173(19) 1.000 0.241(18)
C33 C Uani -0.068(2) -0.022(3) 0.0318(18) 1.000 0.27(2)
H31 H Uiso -0.12451 0.07998 0.03138 1.000 0.3124
H31' H Uiso -0.10270 0.04672 -0.04514 1.000 0.3124
H32 H Uiso 0.02946 0.07650 0.06812 1.000 0.2902
H32' H Uiso 0.00596 0.13724 0.00199 1.000 0.2902
H33 H Uiso -0.12864 -0.04840 0.03461 1.000 0.3153
H33' H Uiso -0.03610 -0.01829 0.08056 1.000 0.3153

loop_
_atom_type_symbol
_atom_type_description
_atom_type_scat_dispersion_real
_atom_type_scat_dispersion_imag
_atom_type_scat_source
Si Si 0.0817 0.0704 'International Tables Vol C Tables 4.2.6.8 and 6.1.1.4'
O O 0.0106 0.0060 'International Tables Vol C Tables 4.2.6.8 and 6.1.1.4'
N N 0.0061 0.0033 'International Tables Vol C Tables 4.2.6.8 and 6.1.1.4'
La La -0.2871 2.4523 'International Tables Vol C Tables 4.2.6.8 and 6.1.1.4'
B B 0.0013 0.0007 'International Tables Vol C Tables 4.2.6.8 and 6.1.1.4'
H H 0.0000 0.0000 'International Tables Vol C Tables 4.2.6.8 and 6.1.1.4'
C C 0.0033 0.0016 'International Tables Vol C Tables 4.2.6.8 and 6.1.1.4'

loop_
_geom_angle_atom_site_label_1
_geom_angle_atom_site_label_2
_geom_angle_atom_site_label_3
_geom_angle
_geom_angle_site_symmetry_1
_geom_angle_site_symmetry_3
_geom_angle_publ_flag
Si1 La11 O1 145.9(2) . . yes
Si1 La11 N11 31.6(4) . . yes
Si1 La11 N12 33.1(3) . . yes
Si1 La11 N13 98.9(3) . . yes
Si1 La11 N14 89.9(2) . . yes
Si1 La11 N13 102.7(2) . 3_556 yes
O1 La11 N11 118.4(4) . . yes
O1 La11 N12 153.5(4) . . yes
O1 La11 N13 112.6(3) . . yes
O1 La11 N14 85.4(3) . . yes
O1 La11 N13 97.8(3) . 3_556 yes
N11 La11 N12 64.4(5) . . yes
N11 La11 N13 128.9(4) . . yes
N11 La11 N14 104.9(4) . . yes
N11 La11 N13 99.4(4) . 3_556 yes
N12 La11 N13 69.3(4) . . yes
N12 La11 N14 69.1(4) . . yes
N12 La11 N13 107.9(4) . 3_556 yes
N13 La11 N14 76.4(3) . . yes
N13 La11 N13 75.2(3) . 3_556 yes
N13 La11 N14 150.4(3) 3_556 . yes
La11 Si1 N11 47.6(5) . . yes
La11 Si1 N12 54.8(4) . . yes
La11 Si1 C15 133.4(6) . . yes
La11 Si1 C16 118.5(6) . . yes
N11 Si1 N12 101.8(7) . . yes
N11 Si1 C15 117.1(8) . . yes
N11 Si1 C16 114.0(7) . . yes
N12 Si1 C15 107.2(8) . . yes
N12 Si1 C16 108.3(8) . . yes
C15 Si1 C16 107.8(8) . . yes
La11 O1 C116 125.4(11) . . yes
La11 O1 C119 122.6(9) . . yes
C116 O1 C119 112.0(13) . . yes
La11 N11 Si1 100.8(7) . . yes
La11 N11 C14 135.5(12) . . yes
Si1 N11 C14 123.6(13) . . yes
La11 N12 Si1 92.1(6) . . yes
La11 N12 C17 100.4(8) . . yes
La11 N12 C112 118.4(9) . . yes
Si1 N12 C17 116.3(10) . . yes
Si1 N12 C112 116.2(10) . . yes
C17 N12 C112 111.3(13) . . yes
La11 N13 C18 117.2(9) . . yes
La11 N13 C19 97.4(7) . . yes
La11 N13 La11 104.8(3) . 3_556 yes
C18 N13 C19 113.4(11) . . yes
La11 N13 C18 95.6(8) 3_556 . yes
La11 N13 C19 129.7(8) 3_556 . yes
La11 N14 C110 103.4(8) . . yes
La11 N14 C111 105.8(8) . . yes
La11 N14 C113 115.5(9) . . yes
C110 N14 C111 105.0(11) . . yes
C110 N14 C113 111.2(11) . . yes
C111 N14 C113 114.8(11) . . yes
N11 C14 C11 100.4(16) . . yes
N11 C14 C12 121.6(18) . . yes
N11 C14 C13 116.7(15) . . yes
C11 C14 C12 103.0(17) . . no
C11 C14 C13 104.3(17) . . no
C12 C14 C13 108.1(17) . . no
N12 C17 C18 107.6(12) . . yes
N13 C18 C17 116.1(15) . . yes
N13 C19 C110 119.1(11) . . yes
N14 C110 C19 110.5(11) . . yes
N14 C111 C112 120.2(13) . . yes
C14 C11 H11" 109.53 . . no
C14 C11 H11 109.58 . . no
C14 C11 H11' 109.49 . . no
H11' C11 H11" 109.36 . . no
H11 C11 H11' 109.45 . . no
H11 C11 H11" 109.43 . . no
N12 C112 C111 109.9(13) . . yes
C14 C12 H12 109.45 . . no
C14 C12 H12" 109.46 . . no
H12 C12 H12' 109.46 . . no
H12 C12 H12" 109.42 . . no
H12' C12 H12" 109.55 . . no
C14 C12 H12' 109.48 . . no
C14 C13 H13' 109.42 . . no
C14 C13 H13" 109.45 . . no
C14 C13 H13 109.42 . . no
N14 C113 C114 114.0(12) . . yes
N14 C113 C115 108.5(13) . . yes
C114 C113 C115 107.0(13) . . no
H13' C13 H13" 109.51 . . no
H13 C13 H13' 109.52 . . no
H13 C13 H13" 109.51 . . no
Si1 C15 H15 109.47 . . no
Si1 C15 H15' 109.47 . . no
Si1 C15 H15" 109.37 . . no
H15 C15 H15' 109.58 . . no
H15 C15 H15" 109.45 . . no
H15' C15 H15" 109.49 . . no
O1 C116 C117 102.3(18) . . yes
Si1 C16 H16 109.49 . . no
H16 C16 H16" 109.42 . . no
H16' C16 H16" 109.46 . . no
H16 C16 H16' 109.43 . . no
Si1 C16 H16' 109.51 . . no
Si1 C16 H16" 109.52 . . no
N12 C17 H17 110.10 . . no
C116 C117 C118 111(2) . . no
C18 C17 H17 110.14 . . no
C18 C17 H17' 110.25 . . no
N12 C17 H17' 110.21 . . no
H17 C17 H17' 108.56 . . no
C117 C118 C119 107(3) . . no
C17 C18 H18 108.29 . . no
N13 C18 H18 108.33 . . no
N13 C18 H18' 108.21 . . no
C17 C18 H18' 108.23 . . no
H18 C18 H18' 107.36 . . no
O1 C119 C118 100.0(19) . . yes
N13 C19 H19 107.59 . . no
N13 C19 H19' 107.61 . . no
C110 C19 H19 107.47 . . no
C110 C19 H19' 107.47 . . no
H19 C19 H19' 107.04 . . no
N14 C110 H110' 109.55 . . no
N14 C110 H110 109.49 . . no
C19 C110 H110' 109.61 . . no
C19 C110 H110 109.53 . . no
H110' C110 H110 108.15 . . no
N14 C111 H111' 107.27 . . no
N14 C111 H111 107.25 . . no
C112 C111 H111' 107.36 . . no
C112 C111 H111 107.27 . . no
H111' C111 H111 106.84 . . no
N12 C112 H112' 109.66 . . no
N12 C112 H112 109.65 . . no
C111 C112 H112' 109.72 . . no
C111 C112 H112 109.68 . . no
H112' C112 H112 108.24 . . no
N14 C113 H113 109.09 . . no
C114 C113 H113 109.08 . . no
C115 C113 H113 109.12 . . no
C113 C114 H114' 109.41 . . no
C113 C114 H114" 109.47 . . no
C113 C114 H114 109.54 . . no
H114' C114 H114" 109.38 . . no
H114' C114 H114 109.48 . . no
H114" C114 H114 109.56 . . no
C113 C115 H115' 109.42 . . no
C113 C115 H115" 109.45 . . no
C113 C115 H115 109.47 . . no
H115' C115 H115" 109.48 . . no
H115' C115 H115 109.47 . . no
H115" C115 H115 109.53 . . no
O1 C116 H116' 111.34 . . no
O1 C116 H116 111.39 . . no
C117 C116 H116' 111.35 . . no
C117 C116 H116 111.20 . . no
H116' C116 H116 109.20 . . no
C116 C117 H117' 109.46 . . no
C116 C117 H117 109.22 . . no
C118 C117 H117' 109.70 . . no
C118 C117 H117 109.57 . . no
H117' C117 H117 108.07 . . no
C117 C118 H118' 110.22 . . no
C117 C118 H118 110.24 . . no
C119 C118 H118' 110.15 . . no
C119 C118 H118 110.22 . . no
H118' C118 H118 108.75 . . no
O1 C119 H119' 111.79 . . no
O1 C119 H119 111.88 . . no
C118 C119 H119' 111.75 . . no
C118 C119 H119 111.71 . . no
H119' C119 H119 109.46 . . no
C22 C21 C26 115.1(14) . . no
C22 C21 B2 121.0(14) . . yes
C26 C21 B2 123.5(11) . . yes
C21 C22 C23 123.2(18) . . no
C22 C23 C24 118.0(17) . . no
C23 C24 C25 120(2) . . no
C24 C25 C26 122(2) . . no
C21 C26 C25 121.7(16) . . no
C28 C27 C212 112.7(12) . . no
C28 C27 B2 124.8(11) . . yes
C212 C27 B2 121.9(12) . . yes
C27 C28 C29 124.6(13) . . no
C28 C29 C210 117.3(15) . . no
C21 C22 H22 118.39 . . no
C23 C22 H22 118.41 . . no
C22 C23 H23 120.96 . . no
C24 C23 H23 121.02 . . no
C23 C24 H24 119.95 . . no
C25 C24 H24 119.90 . . no
C24 C25 H25 119.27 . . no
C26 C25 H25 119.20 . . no
C21 C26 H26 119.08 . . no
C25 C26 H26 119.21 . . no
C29 C28 H28 117.70 . . no
C27 C28 H28 117.70 . . no
C28 C29 H29 121.33 . . no
C210 C29 H29 121.36 . . no
C29 C210 C211 123.3(15) . . no
C210 C211 C212 119.2(13) . . no
C27 C212 C211 122.8(13) . . no
C214 C213 C218 105(2) . . no
C218 C213 B2 131.5(19) . . yes
C214 C213 B2 123.4(16) . . yes
C213 C214 C215 127(2) . . no
C214 C215 C216 118(2) . . no
C215 C216 C217 123(3) . . no
C216 C217 C218 107(3) . . no
C213 C218 C217 136(3) . . no
C220 C219 B2 125.8(18) . . yes
C220 C219 C224 109.1(19) . . no
C224 C219 B2 125.1(13) . . yes
C219 C220 C221 124(3) . . no
C220 C221 C222 123(2) . . no
C221 C222 C223 113(2) . . no
C222 C223 C224 124(2) . . no
C219 C224 C223 126.3(18) . . no
C32 C31 C33 101(3) . . no
C31 C32 C33 105(3) . 3_555 no
C31 C33 C32 112(3) . 3_555 no
C29 C210 H210 118.41 . . no
C211 C210 H210 118.26 . . no
C212 C211 H211 120.31 . . no
C210 C211 H211 120.48 . . no
C211 C212 H212 118.60 . . no
C27 C212 H212 118.60 . . no
C213 C214 H214 116.75 . . no
C215 C214 H214 116.65 . . no
C216 C215 H215 121.26 . . no
C214 C215 H215 121.10 . . no
C217 C216 H216 118.74 . . no
C215 C216 H216 118.46 . . no
C218 C217 H217 126.08 . . no
C216 C217 H217 126.62 . . no
C213 C218 H218 111.99 . . no
C217 C218 H218 111.79 . . no
C219 C220 H220 117.94 . . no
C221 C220 H220 117.71 . . no
C220 C221 H221 118.89 . . no
C222 C221 H221 118.49 . . no
C223 C222 H222 123.32 . . no
C221 C222 H222 123.36 . . no
C222 C223 H223 117.98 . . no
C224 C223 H223 118.02 . . no
C219 C224 H224 116.90 . . no
C223 C224 H224 116.80 . . no
C33 C31 H31 111.09 . . no
C32 C31 H31 111.73 . . no
C32 C31 H31' 111.73 . . no
H31 C31 H31' 109.68 . . no
C33 C31 H31' 111.07 . . no
C31 C32 H32 111.27 . . no
C31 C32 H32' 110.97 . . no
C33 C32 H32 110.43 3_555 . no
C33 C32 H32' 110.70 3_555 . no
H32 C32 H32' 108.80 . . no
C32 C33 H33' 108.95 3_555 . no
C32 C33 H33 109.11 3_555 . no
H33 C33 H33' 107.83 . . no
C31 C33 H33 109.51 . . no
C31 C33 H33' 109.54 . . no
C21 B2 C219 107.0(10) . . yes
C27 B2 C213 109.4(11) . . yes
C27 B2 C219 108.4(10) . . yes
C213 B2 C219 114.0(12) . . yes
C21 B2 C213 107.3(10) . . yes
C21 B2 C27 110.7(11) . . yes

loop_
_geom_bond_atom_site_label_1
_geom_bond_atom_site_label_2
_geom_bond_distance
_geom_bond_site_symmetry_2
_geom_bond_publ_flag
La11 Si1 3.235(5) . yes
La11 O1 2.758(10) . yes
La11 N11 2.432(15) . yes
La11 N12 2.643(13) . yes
La11 N13 2.447(9) . yes
La11 N14 2.670(11) . yes
La11 N13 2.569(11) 3_556 yes
Si1 N11 1.723(15) . yes
Si1 N12 1.769(15) . yes
Si1 C15 1.932(16) . yes
Si1 C16 1.907(16) . yes
O1 C116 1.42(2) . yes
O1 C119 1.57(2) . yes
N11 C14 1.20(3) . yes
N12 C17 1.61(2) . yes
N12 C112 1.47(2) . yes
N13 C18 1.408(19) . yes
N13 C19 1.478(17) . yes
N14 C110 1.598(19) . yes
N14 C111 1.520(18) . yes
N14 C113 1.364(19) . yes
C11 C14 1.55(3) . no
C12 C14 1.52(3) . no
C13 C14 1.59(3) . no
C17 C18 1.49(2) . no
C19 C110 1.59(2) . no
C111 C112 1.57(2) . no
C11 H11" 0.9808 . no
C11 H11 0.9796 . no
C11 H11' 0.9807 . no
C12 H12 0.9807 . no
C12 H12' 0.9793 . no
C12 H12" 0.9798 . no
C13 H13 0.9798 . no
C113 C114 1.61(2) . no
C113 C115 1.48(3) . no
C13 H13' 0.9798 . no
C13 H13" 0.9796 . no
C15 H15 0.9795 . no
C15 H15" 0.9806 . no
C15 H15' 0.9792 . no
C16 H16' 0.9800 . no
C16 H16" 0.9801 . no
C116 C117 1.48(4) . no
C16 H16 0.9805 . no
C117 C118 1.39(5) . no
C17 H17 0.9901 . no
C17 H17' 0.9889 . no
C118 C119 1.51(4) . no
C18 H18 0.9896 . no
C18 H18' 0.9909 . no
C19 H19 0.9898 . no
C19 H19' 0.9899 . no
C110 H110' 0.9890 . no
C110 H110 0.9904 . no
C111 H111' 0.9898 . no
C111 H111 0.9907 . no
C112 H112' 0.9894 . no
C112 H112 0.9898 . no
C113 H113 1.0000 . no
C114 H114' 0.9811 . no
C114 H114" 0.9801 . no
C114 H114 0.9790 . no
C115 H115' 0.9803 . no
C115 H115" 0.9796 . no
C115 H115 0.9796 . no
C116 H116' 0.9904 . no
C116 H116 0.9895 . no
C117 H117' 0.9878 . no
C117 H117 0.9923 . no
C118 H118' 0.9896 . no
C118 H118 0.9875 . no
C119 H119' 0.9909 . no
C119 H119 0.9897 . no
C21 C22 1.382(19) . no
C21 C26 1.40(2) . no
C21 B2 1.69(2) . yes
C22 C23 1.37(3) . no
C23 C24 1.39(3) . no
C24 C25 1.33(3) . no
C25 C26 1.35(3) . no
C27 C28 1.40(2) . no
C27 B2 1.614(18) . yes
C27 C212 1.418(18) . no
C28 C29 1.41(2) . no
C29 C210 1.31(2) . no
C22 H22 0.9492 . no
C23 H23 0.9505 . no
C24 H24 0.9504 . no
C25 H25 0.9500 . no
C26 H26 0.9505 . no
C28 H28 0.9505 . no
C29 H29 0.9505 . no
C210 C211 1.36(2) . no
C211 C212 1.38(2) . no
C213 C218 1.26(3) . no
C213 C214 1.34(2) . no
C213 B2 1.61(2) . yes
C214 C215 1.39(3) . no
C215 C216 1.30(5) . no
C216 C217 1.32(6) . no
C217 C218 1.42(6) . no
C219 C220 1.25(3) . no
C219 C224 1.31(2) . no
C219 B2 1.66(2) . yes
C220 C221 1.43(4) . no
C221 C222 1.24(4) . no
C222 C223 1.25(4) . no
C223 C224 1.34(3) . no
C31 C33 1.27(6) . no
C31 C32 1.34(5) . no
C32 C33 1.68(5) 3_555 no
C210 H210 0.9495 . no
C211 H211 0.9494 . no
C212 H212 0.9490 . no
C214 H214 0.9498 . no
C215 H215 0.9494 . no
C216 H216 0.9517 . no
C217 H217 0.9501 . no
C218 H218 0.9476 . no
C220 H220 0.9501 . no
C221 H221 0.9496 . no
C222 H222 0.9504 . no
C223 H223 0.9490 . no
C224 H224 0.9503 . no
C31 H31 0.9866 . no
C31 H31' 0.9888 . no
C32 H32 0.9913 . no
C32 H32' 0.9899 . no
C33 H33 0.9915 . no
C33 H33' 0.9898 . no

loop_
_geom_contact_atom_site_label_1
_geom_contact_atom_site_label_2
_geom_contact_distance
_geom_contact_site_symmetry_2
_geom_contact_publ_flag
La11 H115" 2.8897 . no
La11 H11 3.1543 . no
La11 H11" 2.8649 . no
La11 H12 4.0492 . no
La11 H17 3.3150 3_556 no
Si1 C14 2.59(3) . no
Si1 C17 2.872(18) . no
Si1 C111 3.551(18) . no
Si1 C112 2.756(18) . no
Si1 H111' 3.3544 . no
Si1 H12" 3.2983 . no
Si1 H13 2.8951 . no
Si1 H13" 3.2635 . no
O1 C115 3.39(2) . no
O1 C18 3.369(18) 3_556 no
O1 C17 3.381(19) 3_556 no
O1 H113 2.9057 . no
O1 H115" 2.7984 . no
O1 H17 2.8363 3_556 no
O1 H18 2.6316 3_556 no
N11 N12 2.71(2) . no
N11 C15 3.12(2) . no
N11 C16 3.047(19) . no
N12 N11 2.71(2) . no
N12 N13 2.899(15) . no
N12 N14 3.014(17) . no
N12 C15 2.98(2) . no
N12 C16 2.98(2) . no
N12 C18 2.50(2) . no
N12 C111 2.49(2) . no
N13 N12 2.899(15) . no
N13 N14 3.170(15) . no
N13 C17 2.46(2) . no
N13 C110 2.64(2) . no
N13 N13 3.061(13) 3_556 no
N14 N12 3.014(17) . no
N14 N13 3.170(15) . no
N14 C19 2.616(17) . no
N14 C112 2.678(19) . no
C13 C16 3.30(3) . no
C16 C13 3.30(3) . no
C17 O1 3.381(19) 3_556 no
C22 C224 3.38(3) . no
C26 C214 3.43(3) . no
C26 C28 3.23(2) . no
C28 C26 3.23(2) . no
C28 C224 3.52(2) . no
C13 H16" 2.9178 . no
C15 H112 2.4175 . no
C15 H26 2.9661 2_555 no
C115 C215 3.59(3) 2_555 no
C115 O1 3.39(2) . no
C15 H12" 2.9997 . no
C16 H17 2.6874 . no
C16 H13 2.9285 . no
C16 H119 3.0645 3_556 no
C16 H224 2.8110 4_455 no
C16 H13" 3.0318 . no
C17 H16 3.0458 . no
C17 H16' 2.9327 . no
C17 H119 3.0026 3_556 no
C18 H112' 2.6705 . no
C18 H110 2.8691 . no
C21 H224 3.0236 . no
C21 H28 2.7878 . no
C21 H214 2.8692 . no
C22 H116' 3.0827 . no
C23 H215 3.0700 2_555 no
C26 H214 2.8008 . no
C26 H28 2.7839 . no
C27 H224 3.0340 . no
C27 H26 2.8371 . no
C28 H26 2.8372 . no
C28 H224 2.9709 . no
C32 H32 3.0527 3_555 no
C33 H33' 2.8277 3_555 no
C110 H112' 2.9282 . no
C110 H114 2.6562 . no
C110 H18' 2.6125 . no
C111 H115 2.6694 . no
C111 H115" 3.0834 . no
C111 H114 2.8886 . no
C111 H114" 2.9221 . no
C112 H15" 2.8839 . no
C112 H15' 2.9971 . no
C112 H110 2.6799 . no
C112 H18' 2.7465 . no
C212 C214 3.55(2) . no
C113 H119' 2.9712 . no
C214 C26 3.43(3) . no
C214 C212 3.55(2) . no
C114 H111 2.5759 . no
C114 H110' 2.7024 . no
C215 C115 3.59(3) 2_545 no
C115 H111' 2.5217 . no
C116 H18 3.0490 3_556 no
C216 C221 3.52(4) 3_656 no
C116 H11" 2.9438 . no
C217 C221 3.12(5) 3_656 no
C217 C220 3.57(5) 3_656 no
C218 C220 3.04(4) . no
C119 H19' 3.0696 . no
C119 H17 2.8595 3_556 no
C119 H113 2.7538 . no
C220 C218 3.04(4) . no
C220 C217 3.57(5) 3_656 no
C221 C217 3.12(5) 3_656 no
C221 C216 3.52(4) 3_656 no
C224 C28 3.52(2) . no
C224 C22 3.38(3) . no
C210 H223 3.0090 2_645 no
C211 H223 2.9449 2_645 no
C211 H110' 3.0207 1_655 no
C212 H110' 2.9904 1_655 no
C213 H212 2.6915 . no
C213 H220 2.6533 . no
C214 H116 3.0746 . no
C214 H117' 3.0418 . no
C215 H117' 3.0956 . no
C215 H116 2.9218 . no
C215 H115 2.9886 2_545 no
C215 H23 2.9296 2_545 no
C216 H221 2.5757 3_656 no
C217 H221 2.2746 3_656 no
C218 H212 2.9609 . no
C218 H220 2.3018 . no
C219 H218 2.8372 . no
C219 H22 2.6559 . no
C220 H218 2.4474 . no
C220 H217 2.6583 3_656 no
C221 H217 2.3841 3_656 no
C222 H112' 3.0633 1_655 no
C223 H110 3.0823 1_655 no
C224 H22 3.0419 . no
H110' C114 2.7024 . no
H110' C211 3.0207 1_455 no
H110' H114 2.2050 . no
H110' C212 2.9904 1_455 no
H110' H113 2.3917 . no
H111' H115 2.0371 . no
H111' Si1 3.3544 . no
H111' C115 2.5217 . no
H111' H15" 2.4984 . no
H112' C110 2.9282 . no
H112' C18 2.6705 . no
H112' H18' 2.1142 . no
H112' H110 2.2363 . no
H112' C222 3.0633 1_455 no
H112' H17' 2.4314 . no
H114" H111 2.4851 . no
H114" C111 2.9221 . no
H114" H115 2.2058 . no
H115" O1 2.7984 . no
H115" C111 3.0834 . no
H115" La11 2.8897 . no
H116' H11" 2.4972 . no
H116' C22 3.0827 . no
H117' C215 3.0956 . no
H117' C214 3.0418 . no
H11 H19 2.5076 3_556 no
H11 La11 3.1543 . no
H11 H13" 2.4433 . no
H11' H12' 2.3317 . no
H11' H13' 2.4174 . no
H11" C116 2.9438 . no
H11" H12 2.3503 . no
H11" La11 2.8649 . no
H11" H116' 2.4972 . no
H119' H113 2.0003 . no
H119' C113 2.9712 . no
H12 La11 4.0492 . no
H12 H11" 2.3503 . no
H12' H13' 2.3111 . no
H12' H11' 2.3317 . no
H12" Si1 3.2983 . no
H12" C15 2.9997 . no
H13 H16" 2.3585 . no
H13 C16 2.9285 . no
H13 Si1 2.8951 . no
H13' H12' 2.3111 . no
H13' H11' 2.4174 . no
H13" C16 3.0318 . no
H13" H11 2.4433 . no
H13" Si1 3.2635 . no
H15' H112 2.1794 . no
H15' C112 2.9971 . no
H15" C112 2.8839 . no
H15" H111' 2.4984 . no
H15" H26 2.4137 2_555 no
H15" H112 2.2842 . no
H16 H17 2.3447 . no
H16 H119 2.4257 3_556 no
H16 C17 3.0458 . no
H16' C17 2.9327 . no
H16' H224 2.4151 4_455 no
H16" H224 2.5082 4_455 no
H16" H13 2.3585 . no
H16" H28 2.5904 4_455 no
H16" C13 2.9178 . no
H17 C16 2.6874 . no
H17 H119 2.1760 3_556 no
H17 H16 2.3447 . no
H17 O1 2.8363 3_556 no
H17 C119 2.8613 3_556 no
H17 La11 3.3150 3_556 no
H17' H112' 2.4314 . no
H18 C116 3.0490 3_556 no
H18 O1 2.6316 3_556 no
H18' C110 2.6125 . no
H18' H19 2.4375 . no
H18' H110 2.1329 . no
H18' C112 2.7465 . no
H18' H112' 2.1142 . no
H19 H18' 2.4375 . no
H19 H11 2.5076 3_556 no
H19' C119 3.0696 . no
H22 C224 3.0419 . no
H22 C219 2.6559 . no
H23 H215 2.1274 2_555 no
H23 C215 2.9296 2_555 no
H26 C28 2.8372 . no
H26 C15 2.9661 2_545 no
H26 H28 2.5897 . no
H26 H214 2.5013 . no
H26 C27 2.8371 . no
H26 H15" 2.4137 2_545 no
H28 C26 2.7839 . no
H28 H26 2.5897 . no
H28 C21 2.7878 . no
H28 H16" 2.5904 4_554 no
H31' H32 2.3554 3_555 no
H31' H33' 2.2499 3_555 no
H32 C32 3.0527 3_555 no
H32 H31' 2.3554 3_555 no
H32 H33' 1.8585 . no
H33' C33 2.8277 3_555 no
H33' H31' 2.2499 3_555 no
H33' H32 1.8585 . no
H110 H111 2.3203 . no
H110 H18' 2.1329 . no
H110 C112 2.6799 . no
H110 C223 3.0823 1_455 no
H110 H112' 2.2363 . no
H110 C18 2.8691 . no
H111 C114 2.5759 . no
H111 H114" 2.4851 . no
H111 H110 2.3203 . no
H111 H114 2.3139 . no
H112 H15' 2.1794 . no
H112 H15" 2.2842 . no
H112 C15 2.4175 . no
H113 C119 2.7538 . no
H113 H119' 2.0003 . no
H113 H110' 2.3917 . no
H113 O1 2.9057 . no
H114 H111 2.3139 . no
H114 C110 2.6562 . no
H114 H110' 2.2050 . no
H114 C111 2.8886 . no
H115 H114" 2.2058 . no
H115 C215 2.9886 2_555 no
H115 H111' 2.0371 . no
H115 C111 2.6694 . no
H116 C214 3.0746 . no
H116 C215 2.9218 . no
H119 H16 2.4257 3_556 no
H119 C16 3.0645 3_556 no
H119 H17 2.1760 3_556 no
H119 C17 3.0026 3_556 no
H210 H223 2.4629 2_645 no
H211 H223 2.3624 2_645 no
H212 C213 2.6915 . no
H212 C218 2.9609 . no
H214 C26 2.8008 . no
H214 H26 2.5013 . no
H214 C21 2.8692 . no
H215 C23 3.0700 2_545 no
H215 H23 2.1274 2_545 no
H216 H221 2.2043 3_656 no
H217 C220 2.6583 3_656 no
H217 H221 1.7079 3_656 no
H217 H220 2.2880 3_656 no
H217 C221 2.3841 3_656 no
H218 H220 1.7154 . no
H218 C220 2.4474 . no
H218 C219 2.8372 . no
H220 C213 2.6533 . no
H220 C218 2.3018 . no
H220 H218 1.7154 . no
H220 H217 2.2880 3_656 no
H221 C217 2.2746 3_656 no
H221 H216 2.2043 3_656 no
H221 C216 2.5757 3_656 no
H221 H217 1.7079 3_656 no
H223 C211 2.9449 2_655 no
H223 C210 3.0090 2_655 no
H223 H211 2.3624 2_655 no
H223 H210 2.4629 2_655 no
H224 C28 2.9709 . no
H224 C27 3.0340 . no
H224 H16" 2.5082 4_554 no
H224 C16 2.8110 4_554 no
H224 H16' 2.4151 4_554 no
H224 C21 3.0236 . no

loop_
_geom_torsion_atom_site_label_1
_geom_torsion_atom_site_label_2
_geom_torsion_atom_site_label_3
_geom_torsion_atom_site_label_4
_geom_torsion
_geom_torsion_site_symmetry_1
_geom_torsion_site_symmetry_3
_geom_torsion_site_symmetry_4
_geom_torsion_publ_flag
O1 La11 Si1 N11 -38.3(7) . . . no
O1 La11 Si1 N12 131.1(6) . . . no
O1 La11 Si1 C15 50.8(11) . . . no
O1 La11 Si1 C16 -135.9(8) . . . no
N11 La11 Si1 N12 169.3(7) . . . no
N11 La11 Si1 C15 89.1(11) . . . no
N11 La11 Si1 C16 -97.6(9) . . . no
N12 La11 Si1 N11 -169.3(7) . . . no
N12 La11 Si1 C15 -80.2(11) . . . no
N12 La11 Si1 C16 93.1(9) . . . no
N13 La11 Si1 N11 164.0(6) . . . no
N13 La11 Si1 N12 -26.7(6) . . . no
N13 La11 Si1 C15 -106.9(10) . . . no
N13 La11 Si1 C16 66.4(7) . . . no
N14 La11 Si1 N11 -119.8(6) . . . no
N14 La11 Si1 N12 49.6(6) . . . no
N14 La11 Si1 C15 -30.7(10) . . . no
N14 La11 Si1 C16 142.6(7) . . . no
N13 La11 Si1 N11 87.3(6) 3_556 . . no
N13 La11 Si1 N12 -103.4(6) 3_556 . . no
N13 La11 Si1 C15 176.4(10) 3_556 . . no
N13 La11 Si1 C16 -10.3(7) 3_556 . . no
Si1 La11 O1 C116 38.3(15) . . . no
Si1 La11 O1 C119 -140.7(8) . . . no
N11 La11 O1 C116 16.7(14) . . . no
N11 La11 O1 C119 -162.3(9) . . . no
N12 La11 O1 C116 105.6(14) . . . no
N12 La11 O1 C119 -73.4(13) . . . no
N13 La11 O1 C116 -165.7(13) . . . no
N13 La11 O1 C119 15.4(10) . . . no
N14 La11 O1 C116 121.1(13) . . . no
N14 La11 O1 C119 -57.8(10) . . . no
N13 La11 O1 C116 -88.5(13) 3_556 . . no
N13 La11 O1 C119 92.5(10) 3_556 . . no
Si1 La11 N11 C14 -177.2(19) . . . no
O1 La11 N11 Si1 156.7(4) . . . no
O1 La11 N11 C14 -20.5(17) . . . no
N12 La11 N11 Si1 6.4(5) . . . no
N12 La11 N11 C14 -170.8(16) . . . no
N13 La11 N11 Si1 -20.5(7) . . . no
N13 La11 N11 C14 162.2(14) . . . no
N14 La11 N11 Si1 63.9(5) . . . no
N14 La11 N11 C14 -113.3(16) . . . no
N13 La11 N11 Si1 -99.0(5) 3_556 . . no
N13 La11 N11 C14 83.7(15) 3_556 . . no
Si1 La11 N12 C17 -117.2(10) . . . no
Si1 La11 N12 C112 121.5(13) . . . no
O1 La11 N12 Si1 -108.8(8) . . . no
O1 La11 N12 C17 134.0(9) . . . no
O1 La11 N12 C112 12.7(16) . . . no
N11 La11 N12 Si1 -6.2(4) . . . no
N11 La11 N12 C17 -123.4(9) . . . no
N11 La11 N12 C112 115.4(11) . . . no
N13 La11 N12 Si1 151.7(6) . . . no
N13 La11 N12 C17 34.5(8) . . . no
N13 La11 N12 C112 -86.8(11) . . . no
N14 La11 N12 Si1 -125.5(6) . . . no
N14 La11 N12 C17 117.3(9) . . . no
N14 La11 N12 C112 -3.9(10) . . . no
N13 La11 N12 Si1 85.9(5) 3_556 . . no
N13 La11 N12 C17 -31.4(9) 3_556 . . no
N13 La11 N12 C112 -152.6(10) 3_556 . . no
Si1 La11 N13 C18 3.5(10) . . . no
Si1 La11 N13 C19 124.6(7) . . . no
Si1 La11 N13 La11 -100.9(3) . . 3_556 no
O1 La11 N13 C18 -163.2(9) . . . no
O1 La11 N13 C19 -42.1(7) . . . no
O1 La11 N13 La11 92.4(4) . . 3_556 no
N11 La11 N13 C18 14.2(12) . . . no
N11 La11 N13 C19 135.3(7) . . . no
N11 La11 N13 La11 -90.2(5) . . 3_556 no
N12 La11 N13 C18 -11.7(9) . . . no
N12 La11 N13 C19 109.4(8) . . . no
N12 La11 N13 La11 -116.1(5) . . 3_556 no
N14 La11 N13 C18 -84.2(10) . . . no
N14 La11 N13 C19 36.9(7) . . . no
N14 La11 N13 La11 171.4(4) . . 3_556 no
N13 La11 N13 C18 104.4(10) 3_556 . . no
N13 La11 N13 C19 -134.5(7) 3_556 . . no
N13 La11 N13 La11 0.0(3) 3_556 . 3_556 no
Si1 La11 N14 C110 -112.9(7) . . . no
Si1 La11 N14 C111 -2.9(9) . . . no
Si1 La11 N14 C113 125.4(9) . . . no
O1 La11 N14 C110 100.9(8) . . . no
O1 La11 N14 C111 -149.0(9) . . . no
O1 La11 N14 C113 -20.8(9) . . . no
N11 La11 N14 C110 -141.0(8) . . . no
N11 La11 N14 C111 -30.9(9) . . . no
N11 La11 N14 C113 97.4(10) . . . no
N12 La11 N14 C110 -86.5(8) . . . no
N12 La11 N14 C111 23.6(9) . . . no
N12 La11 N14 C113 151.8(10) . . . no
N13 La11 N14 C110 -13.8(8) . . . no
N13 La11 N14 C111 96.3(9) . . . no
N13 La11 N14 C113 -135.5(10) . . . no
N13 La11 N14 C110 3.2(11) 3_556 . . no
N13 La11 N14 C111 113.3(9) 3_556 . . no
N13 La11 N14 C113 -118.5(10) 3_556 . . no
Si1 La11 N13 La11 96.0(3) . 3_556 3_556 no
Si1 La11 N13 C18 -144.0(8) . 3_556 3_556 no
Si1 La11 N13 C19 -17.1(10) . 3_556 3_556 no
O1 La11 N13 La11 -111.5(4) . 3_556 3_556 no
O1 La11 N13 C18 8.6(9) . 3_556 3_556 no
O1 La11 N13 C19 135.5(9) . 3_556 3_556 no
N11 La11 N13 La11 128.0(5) . 3_556 3_556 no
N11 La11 N13 C18 -112.0(9) . 3_556 3_556 no
N11 La11 N13 C19 14.9(10) . 3_556 3_556 no
N12 La11 N13 La11 62.0(5) . 3_556 3_556 no
N12 La11 N13 C18 -177.9(9) . 3_556 3_556 no
N12 La11 N13 C19 -51.1(10) . 3_556 3_556 no
N13 La11 N13 La11 0.0(4) . 3_556 3_556 no
N13 La11 N13 C18 120.1(9) . 3_556 3_556 no
N13 La11 N13 C19 -113.1(10) . 3_556 3_556 no
N14 La11 N13 La11 -17.1(9) . 3_556 3_556 no
N14 La11 N13 C18 103.0(10) . 3_556 3_556 no
N14 La11 N13 C19 -130.2(9) . 3_556 3_556 no
La11 Si1 N11 C14 177.7(15) . . . no
N12 Si1 N11 La11 -8.9(6) . . . no
N12 Si1 N11 C14 168.8(13) . . . no
C15 Si1 N11 La11 -125.4(8) . . . no
C15 Si1 N11 C14 52.3(15) . . . no
C16 Si1 N11 La11 107.4(7) . . . no
C16 Si1 N11 C14 -74.9(15) . . . no
La11 Si1 N12 C17 102.7(11) . . . no
La11 Si1 N12 C112 -123.3(12) . . . no
N11 Si1 N12 La11 8.0(6) . . . no
N11 Si1 N12 C17 110.7(11) . . . no
N11 Si1 N12 C112 -115.3(11) . . . no
C15 Si1 N12 La11 131.5(7) . . . no
C15 Si1 N12 C17 -125.8(11) . . . no
C15 Si1 N12 C112 8.2(13) . . . no
C16 Si1 N12 La11 -112.4(7) . . . no
C16 Si1 N12 C17 -9.7(13) . . . no
C16 Si1 N12 C112 124.3(12) . . . no
La11 O1 C119 C118 -175.6(17) . . . no
C116 O1 C119 C118 5(2) . . . no
La11 O1 C116 C117 -168.4(14) . . . no
C119 O1 C116 C117 11(2) . . . no
La11 N11 C14 C11 -21(2) . . . no
La11 N11 C14 C12 92(2) . . . no
La11 N11 C14 C13 -132.7(14) . . . no
Si1 N11 C14 C11 162.4(13) . . . no
Si1 N11 C14 C13 51(2) . . . no
Si1 N11 C14 C12 -85.2(18) . . . no
Si1 N12 C17 C18 -153.9(11) . . . no
C112 N12 C17 C18 69.9(16) . . . no
La11 N12 C112 C111 -16.5(16) . . . no
Si1 N12 C112 C111 91.8(13) . . . no
C17 N12 C112 C111 -132.0(13) . . . no
La11 N12 C17 C18 -56.3(13) . . . no
La11 N13 C18 C17 -18.1(16) . . . no
C19 N13 C18 C17 -130.4(13) . . . no
La11 N13 C19 C110 -66.2(12) . . . no
C18 N13 C19 C110 57.7(16) . . . no
La11 N13 C19 C110 177.5(9) 3_556 . . no
La11 N13 C18 C17 91.7(12) 3_556 . . no
C111 N14 C110 C19 -122.8(12) . . . no
C113 N14 C110 C19 112.5(13) . . . no
La11 N14 C110 C19 -12.1(12) . . . no
C110 N14 C111 C112 62.5(17) . . . no
C113 N14 C111 C112 -175.1(14) . . . no
La11 N14 C113 C114 -176.0(9) . . . no
La11 N14 C113 C115 -56.9(14) . . . no
C110 N14 C113 C114 66.6(15) . . . no
C110 N14 C113 C115 -174.4(12) . . . no
C111 N14 C113 C114 -52.4(17) . . . no
C111 N14 C113 C115 66.7(17) . . . no
La11 N14 C111 C112 -46.5(16) . . . no
N12 C17 C18 N13 53.8(17) . . . no
N13 C19 C110 N14 57.8(15) . . . no
N14 C111 C112 H112' -76.07 . . . no
N14 C111 C112 H112 165.17 . . . no
H111' C111 C112 N12 -78.23 . . . no
H111' C111 C112 H112' 161.14 . . . no
H111' C111 C112 H112 42.37 . . . no
H111 C111 C112 N12 167.25 . . . no
H111 C111 C112 H112' 46.62 . . . no
H111 C111 C112 H112 -72.15 . . . no
N14 C113 C114 H114' -151.93 . . . no
N14 C113 C114 H114" 88.23 . . . no
N14 C113 C114 H114 -31.92 . . . no
C115 C113 C114 H114' 88.13 . . . no
C115 C113 C114 H114" -31.71 . . . no
C115 C113 C114 H114 -151.86 . . . no
H113 C113 C114 H114' -29.76 . . . no
H113 C113 C114 H114" -149.60 . . . no
H113 C113 C114 H114 90.25 . . . no
N14 C113 C115 H115' 166.42 . . . no
N14 C113 C115 H115" 46.44 . . . no
N14 C113 C115 H115 -73.61 . . . no
C114 C113 C115 H115' -70.21 . . . no
C114 C113 C115 H115" 169.82 . . . no
C114 C113 C115 H115 49.76 . . . no
H113 C113 C115 H115' 47.65 . . . no
H113 C113 C115 H115" -72.32 . . . no
H113 C113 C115 H115 167.62 . . . no
O1 C116 C117 H117' -146.16 . . . no
O1 C116 C117 H117 95.70 . . . no
H116' C116 C117 C118 -144.06 . . . no
H116' C116 C117 H117' 94.84 . . . no
H116' C116 C117 H117 -23.29 . . . no
H116 C116 C117 C118 93.91 . . . no
H116 C116 C117 H117' -27.18 . . . no
H116 C116 C117 H117 -145.32 . . . no
C116 C117 C118 H118' 149.74 . . . no
C116 C117 C118 H118 -90.20 . . . no
H117' C117 C118 C119 150.77 . . . no
H117' C117 C118 H118' -89.31 . . . no
H117' C117 C118 H118 30.75 . . . no
H117 C117 C118 C119 -90.75 . . . no
H117 C117 C118 H118' 29.18 . . . no
H117 C117 C118 H118 149.24 . . . no
C117 C118 C119 H119' 97.88 . . . no
C117 C118 C119 H119 -139.10 . . . no
H118' C118 C119 O1 -140.54 . . . no
H118' C118 C119 H119' -22.09 . . . no
H118' C118 C119 H119 100.93 . . . no
H118 C118 C119 O1 99.45 . . . no
H118 C118 C119 H119' -142.10 . . . no
H118 C118 C119 H119 -19.08 . . . no
C26 C21 C22 C23 -6(2) . . . no
B2 C21 C22 C23 -179.7(14) . . . no
C22 C21 C26 C25 4(2) . . . no
B2 C21 C26 C25 177.2(15) . . . no
C22 C21 B2 C27 -152.0(12) . . . no
C22 C21 B2 C213 88.7(15) . . . no
C22 C21 B2 C219 -34.1(16) . . . no
C26 C21 B2 C27 35.1(17) . . . no
C26 C21 B2 C213 -84.2(16) . . . no
C26 C21 B2 C219 153.1(13) . . . no
C21 C22 C23 C24 4(3) . . . no
C22 C23 C24 C25 1(3) . . . no
C23 C24 C25 C26 -3(3) . . . no
C24 C25 C26 C21 1(3) . . . no
C212 C27 C28 C29 2(2) . . . no
B2 C27 C28 C29 173.0(13) . . . no
C28 C27 B2 C21 35.2(17) . . . no
C28 C27 B2 C213 153.2(13) . . . no
C28 C27 B2 C219 -81.9(15) . . . no
C212 C27 B2 C21 -154.8(11) . . . no
C212 C27 B2 C213 -36.8(16) . . . no
C212 C27 B2 C219 88.1(14) . . . no
C28 C27 C212 C211 -2.5(19) . . . no
B2 C27 C212 C211 -173.7(12) . . . no
C27 C28 C29 C210 -1(2) . . . no
C28 C29 C210 C211 -1(2) . . . no
C29 C210 C211 C212 0(2) . . . no
C210 C211 C212 C27 1(2) . . . no
C218 C213 B2 C219 -19(3) . . . no
C214 C213 C218 C217 -21(5) . . . no
C214 C213 B2 C27 -68.6(18) . . . no
C214 C213 B2 C219 169.9(14) . . . no
C218 C213 B2 C27 102(2) . . . no
C218 C213 C214 C215 10(3) . . . no
B2 C213 C214 C215 -177.5(18) . . . no
B2 C213 C218 C217 167(4) . . . no
C214 C213 B2 C21 51.6(18) . . . no
C218 C213 B2 C21 -138(2) . . . no
C213 C214 C215 C216 -8(3) . . . no
C214 C215 C216 C217 14(5) . . . no
C215 C216 C217 C218 -19(6) . . . no
C216 C217 C218 C213 27(7) . . . no
C220 C219 C224 C223 2(3) . . . no
B2 C219 C224 C223 -179.2(17) . . . no
B2 C219 C220 C221 176(3) . . . no
C224 C219 B2 C21 -59.6(18) . . . no
C224 C219 B2 C27 59.8(19) . . . no
C224 C219 B2 C213 -178.1(15) . . . no
C220 C219 B2 C21 119(3) . . . no
C220 C219 B2 C27 -122(3) . . . no
C220 C219 B2 C213 0(3) . . . no
C224 C219 C220 C221 -6(5) . . . no
C219 C220 C221 C222 7(7) . . . no
C220 C221 C222 C223 -4(6) . . . no
C221 C222 C223 C224 0(4) . . . no
C222 C223 C224 C219 1(4) . . . no
C33 C31 C32 C33 64(4) . . 3_555 no
C32 C31 C33 C32 -69(4) . . 3_555 no
C31 C32 C33 C31 -71(4) . 3_555 3_555 no
